data_4112638
loop_
_publ_author_name
'John F. Berry'
'F. Albert Cotton'
'Tongbu Lu'
'Carlos A. Murillo'
'Brian K. Roberts'
'Xiaoping Wang'

_publ_contact_author_address
;  Laboratory for Molecular Structure and Bonding
   Dept. of Chemistry
   Texas A&M University, PO Box  30012
   College Station, TX 77842-3012, USA
;
_publ_contact_author_email cotton@tamu.edu
_publ_contact_author_fax '(979) 845 9351'
_publ_contact_author_name 'F. A. Cotton'
_publ_contact_author_phone '(979) 845 4432'
_publ_section_title
;
 Molecular and Electronic Structures by Design: Tuning Symmetrical and
 Unsymmetrical Linear Trichromium Chains
;
_journal_name_full 'Journal of the American Chemical Society'
_journal_page_first 7082
_journal_page_last 7096
_journal_paper_doi 10.1021/ja049055h
_journal_volume 126
_journal_year 2004
_chemical_formula_moiety 'Cr3(C10H8N3)4Cl2, CH2Cl2'
_chemical_formula_sum 'C41 H34 Cl4 Cr3 N12'
_chemical_formula_weight 992.60
_chemical_name_common 'Cr3(dpa)4Cl2, CH2Cl2'
_chemical_name_systematic
; 
 ? 
;
_space_group_IT_number 34
_symmetry_cell_setting orthorhombic
_symmetry_space_group_name_Hall 'P 2 -2n'
_symmetry_space_group_name_H-M 'P n n 2'
_atom_sites_solution_hydrogens geom
_atom_sites_solution_primary direct
_atom_sites_solution_secondary difmap
_audit_creation_method SHELXL-97
_cell_angle_alpha 90.00
_cell_angle_beta 90.00
_cell_angle_gamma 90.00
_cell_formula_units_Z 2
_cell_length_a 12.9961(16)
_cell_length_b 14.1381(8)
_cell_length_c 11.3306(13)
_cell_measurement_reflns_used 115
_cell_measurement_temperature 213(2)
_cell_measurement_theta_max 19.4
_cell_measurement_theta_min 9.2
_cell_volume 2081.9(4)
_computing_cell_refinement MADNES
_computing_data_collection MADNES
_computing_data_reduction PROCOR
_computing_structure_refinement 'SHELXL-97 (Sheldrick, 1997)'
_computing_structure_solution 'SHELXS-97 (Sheldrick, 1990)'
_diffrn_ambient_temperature 213(2)
_diffrn_measured_fraction_theta_full 0.976
_diffrn_measured_fraction_theta_max 0.976
_diffrn_measurement_device_type 'Nonius FAST'
_diffrn_measurement_method 'Ellipsoid mask-fitting'
_diffrn_radiation_monochromator graphite
_diffrn_radiation_source 'fine-focus sealed tube'
_diffrn_radiation_type MoK\a
_diffrn_radiation_wavelength 0.71073
_diffrn_reflns_av_R_equivalents 0.0754
_diffrn_reflns_av_sigmaI/netI 0.0504
_diffrn_reflns_limit_h_max 14
_diffrn_reflns_limit_h_min -14
_diffrn_reflns_limit_k_max 15
_diffrn_reflns_limit_k_min -13
_diffrn_reflns_limit_l_max 12
_diffrn_reflns_limit_l_min -12
_diffrn_reflns_number 8762
_diffrn_reflns_theta_full 22.52
_diffrn_reflns_theta_max 22.52
_diffrn_reflns_theta_min 2.13
_diffrn_standards_number 0
_exptl_absorpt_coefficient_mu 1.074
_exptl_absorpt_correction_T_max 0.8302
_exptl_absorpt_correction_T_min 0.8139
_exptl_absorpt_correction_type none
_exptl_crystal_colour green-black
_exptl_crystal_density_diffrn 1.583
_exptl_crystal_description block
_exptl_crystal_F_000 1008
_exptl_crystal_size_max 0.20
_exptl_crystal_size_mid 0.20
_exptl_crystal_size_min 0.18
_refine_diff_density_max 0.495
_refine_diff_density_min -0.571
_refine_diff_density_rms 0.079
_refine_ls_abs_structure_details 'Flack H D (1983), Acta Cryst. A39, 876-881'
_refine_ls_abs_structure_Flack -0.08(4)
_refine_ls_extinction_method none
_refine_ls_goodness_of_fit_ref 1.079
_refine_ls_hydrogen_treatment mixed
_refine_ls_matrix_type full
_refine_ls_number_parameters 284
_refine_ls_number_reflns 2641
_refine_ls_number_restraints 8
_refine_ls_restrained_S_all 1.081
_refine_ls_R_factor_all 0.0533
_refine_ls_R_factor_gt 0.0449
_refine_ls_shift/su_max 0.002
_refine_ls_shift/su_mean 0.000
_refine_ls_structure_factor_coef Fsqd
_refine_ls_weighting_details 'calc w=1/[\s^2^(Fo^2^)+(0.0500P)^2^+5.2009P] where P=(Fo^2^+2Fc^2^)/3'
_refine_ls_weighting_scheme calc
_refine_ls_wR_factor_gt 0.1078
_refine_ls_wR_factor_ref 0.1155
_reflns_number_gt 2370
_reflns_number_total 2641
_reflns_threshold_expression >2sigma(I)
_cod_data_source_file ja049055hsi20040409_043050_04.cif
_cod_data_source_block 1CH2Cl2
_cod_database_code 4112638

loop_
_symmetry_equiv_pos_as_xyz
'x, y, z'
'-x, -y, z'
'x+1/2, -y+1/2, z+1/2'
'-x+1/2, y+1/2, z+1/2'

loop_
_atom_site_label
_atom_site_type_symbol
_atom_site_fract_x
_atom_site_fract_y
_atom_site_fract_z
_atom_site_U_iso_or_equiv
_atom_site_adp_type
_atom_site_occupancy
_atom_site_symmetry_multiplicity
_atom_site_calc_flag
_atom_site_refinement_flags
_atom_site_disorder_assembly
_atom_site_disorder_group
Cr1 Cr 0.65539(6) 0.58713(6) 0.57309(10) 0.0195(3) Uani 1 1 d . . .
Cr2 Cr 0.5075(3) 0.5039(3) 0.57492(15) 0.0165(4) Uiso 0.50 1 d P . .
Cl1 Cl 0.82090(10) 0.68391(10) 0.57024(19) 0.0313(4) Uani 1 1 d . . .
N1 N 0.6765(4) 0.5283(4) 0.7445(4) 0.0218(12) Uani 1 1 d . . .
N2 N 0.5553(4) 0.4131(4) 0.7022(5) 0.0211(14) Uani 1 1 d . . .
N3 N 0.4354(4) 0.3035(4) 0.6445(4) 0.0239(13) Uani 1 1 d . . .
N4 N 0.7229(4) 0.4648(4) 0.5005(4) 0.0208(12) Uani 1 1 d . . .
N5 N 0.5597(4) 0.4142(4) 0.4497(5) 0.0192(14) Uani 1 1 d . . .
N6 N 0.3951(4) 0.3733(3) 0.4030(4) 0.0209(11) Uani 1 1 d . . .
C1 C 0.7406(5) 0.5704(5) 0.8218(6) 0.0320(16) Uani 1 1 d . . .
H1 H 0.7786 0.6226 0.7946 0.038 Uiso 1 1 calc R . .
C2 C 0.7550(6) 0.5436(6) 0.9360(7) 0.0436(19) Uani 1 1 d . . .
H2 H 0.8011 0.5759 0.9857 0.052 Uiso 0.50 1 calc PR . .
C3 C 0.6980(6) 0.4660(6) 0.9761(6) 0.045(2) Uani 1 1 d . . .
H3 H 0.7045 0.4453 1.0546 0.054 Uiso 1 1 calc R . .
C4 C 0.6332(6) 0.4207(5) 0.9007(6) 0.0366(18) Uani 1 1 d . . .
H4 H 0.5952 0.3684 0.9275 0.044 Uiso 1 1 calc R . .
C5 C 0.6223(5) 0.4506(5) 0.7853(6) 0.0254(15) Uani 1 1 d . . .
C6 C 0.5242(5) 0.3204(4) 0.7040(5) 0.0229(15) Uani 1 1 d . . .
C7 C 0.5806(5) 0.2470(5) 0.7528(7) 0.0366(18) Uani 1 1 d . . .
H7 H 0.6400 0.2599 0.7971 0.044 Uiso 1 1 calc R . .
C8 C 0.5488(6) 0.1544(6) 0.7358(8) 0.050(2) Uani 1 1 d . . .
H8 H 0.5869 0.1039 0.7673 0.060 Uiso 1 1 calc R . .
C9 C 0.4603(6) 0.1376(6) 0.6720(9) 0.057(3) Uani 1 1 d . . .
H9 H 0.4375 0.0754 0.6589 0.069 Uiso 1 1 calc R . .
C10 C 0.4063(5) 0.2127(5) 0.6283(6) 0.0350(17) Uani 1 1 d . . .
H10 H 0.3460 0.2006 0.5849 0.042 Uiso 1 1 calc R . .
C11 C 0.8257(5) 0.4508(5) 0.5103(6) 0.0308(16) Uani 1 1 d . . .
H11 H 0.8654 0.4984 0.5459 0.037 Uiso 1 1 calc R . .
C12 C 0.8747(5) 0.3713(5) 0.4713(6) 0.0357(17) Uani 1 1 d . . .
H12 H 0.9462 0.3641 0.4799 0.043 Uiso 1 1 calc R . .
C13 C 0.8160(5) 0.3025(5) 0.4192(6) 0.0350(17) Uani 1 1 d . . .
H13 H 0.8478 0.2477 0.3895 0.042 Uiso 1 1 calc R . .
C14 C 0.7116(5) 0.3127(4) 0.4099(6) 0.0259(15) Uani 1 1 d . . .
H14 H 0.6716 0.2636 0.3780 0.031 Uiso 1 1 calc R . .
C15 C 0.6639(4) 0.3970(4) 0.4484(5) 0.0190(14) Uani 1 1 d . . .
C16 C 0.4944(5) 0.3775(4) 0.3683(5) 0.0210(14) Uani 1 1 d . . .
C17 C 0.5234(5) 0.3506(5) 0.2531(6) 0.0306(16) Uani 1 1 d . . .
H17 H 0.5928 0.3530 0.2300 0.037 Uiso 1 1 calc R . .
C18 C 0.4499(6) 0.3211(6) 0.1755(6) 0.043(2) Uani 1 1 d . . .
H18 H 0.4690 0.3022 0.0990 0.052 Uiso 1 1 calc R . .
C19 C 0.3467(5) 0.3187(6) 0.2087(6) 0.044(2) Uani 1 1 d . . .
H19 H 0.2949 0.3000 0.1557 0.053 Uiso 1 1 calc R . .
C20 C 0.3243(5) 0.3450(5) 0.3220(6) 0.0364(17) Uani 1 1 d . . .
H20 H 0.2550 0.3433 0.3456 0.044 Uiso 1 1 calc R . .
C21 C 0.483(2) 0.0455(15) 0.266(2) 0.028(5) Uani 0.50 1 d PDU A -1
H21A H 0.4120 0.0439 0.2362 0.034 Uiso 0.50 1 calc PR A -1
H21B H 0.5263 0.0761 0.2070 0.034 Uiso 0.50 1 calc PR A -1
Cl2 Cl 0.4870(4) 0.1112(4) 0.4015(5) 0.0653(13) Uani 0.50 1 d PD A -1
Cl3 Cl 0.5269(11) -0.0721(9) 0.2924(12) 0.116(4) Uani 0.50 1 d PD A -1

loop_
_atom_site_aniso_label
_atom_site_aniso_U_11
_atom_site_aniso_U_22
_atom_site_aniso_U_33
_atom_site_aniso_U_23
_atom_site_aniso_U_13
_atom_site_aniso_U_12
Cr1 0.0210(5) 0.0153(5) 0.0221(5) -0.0007(5) -0.0005(6) 0.0019(4)
Cl1 0.0275(7) 0.0291(9) 0.0372(8) -0.0019(10) -0.0016(10) -0.0077(6)
N1 0.020(3) 0.021(3) 0.025(3) 0.001(2) -0.002(2) 0.000(2)
N2 0.021(3) 0.018(4) 0.024(3) 0.004(2) -0.005(3) 0.004(3)
N3 0.022(3) 0.017(3) 0.032(3) 0.004(2) 0.004(2) 0.001(2)
N4 0.019(3) 0.022(3) 0.022(3) 0.000(2) 0.002(2) 0.003(2)
N5 0.016(3) 0.016(3) 0.026(3) -0.001(2) 0.004(3) -0.004(2)
N6 0.018(3) 0.019(3) 0.026(3) 0.001(2) -0.003(2) -0.004(2)
C1 0.028(4) 0.028(4) 0.039(4) -0.003(3) -0.004(3) -0.001(3)
C2 0.054(5) 0.041(5) 0.036(4) -0.007(3) -0.013(4) 0.001(4)
C3 0.055(5) 0.060(6) 0.021(4) 0.004(4) -0.007(4) 0.005(4)
C4 0.047(4) 0.034(4) 0.029(4) -0.001(3) -0.003(4) -0.003(3)
C5 0.017(3) 0.035(4) 0.024(4) 0.005(3) 0.007(3) 0.009(3)
C6 0.027(3) 0.012(4) 0.030(4) 0.009(3) 0.004(3) 0.001(3)
C7 0.026(4) 0.029(5) 0.055(5) 0.001(3) -0.009(3) 0.000(3)
C8 0.041(5) 0.032(5) 0.076(6) 0.017(4) -0.016(4) 0.006(4)
C9 0.045(5) 0.011(4) 0.115(8) 0.010(4) -0.020(5) 0.000(4)
C10 0.031(4) 0.020(4) 0.054(4) 0.005(3) -0.007(3) -0.001(3)
C11 0.028(4) 0.032(4) 0.033(4) -0.001(3) -0.005(3) 0.003(3)
C12 0.026(4) 0.035(4) 0.046(4) -0.011(4) -0.004(3) 0.006(3)
C13 0.028(4) 0.024(4) 0.053(5) -0.008(4) 0.002(3) 0.007(3)
C14 0.029(4) 0.011(4) 0.037(4) -0.006(3) 0.002(3) 0.002(3)
C15 0.023(3) 0.019(4) 0.015(3) 0.001(3) -0.003(2) -0.003(3)
C16 0.029(4) 0.009(3) 0.025(4) 0.003(3) -0.003(3) -0.002(3)
C17 0.025(4) 0.038(5) 0.029(4) -0.004(3) 0.006(3) -0.005(3)
C18 0.041(5) 0.062(6) 0.026(4) -0.010(4) -0.002(3) -0.007(4)
C19 0.022(4) 0.082(6) 0.029(4) -0.020(4) 0.001(3) -0.021(4)
C20 0.029(4) 0.039(4) 0.041(4) -0.006(3) -0.004(3) -0.006(3)
C21 0.020(7) 0.054(10) 0.011(6) 0.012(6) -0.011(5) -0.016(7)
Cl2 0.058(3) 0.079(4) 0.060(3) -0.002(3) 0.006(3) 0.001(2)
Cl3 0.098(7) 0.112(8) 0.140(12) -0.058(7) 0.033(8) -0.045(6)

loop_
_atom_type_symbol
_atom_type_description
_atom_type_scat_dispersion_real
_atom_type_scat_dispersion_imag
_atom_type_scat_source
C C 0.0033 0.0016 'International Tables Vol C Tables 4.2.6.8 and 6.1.1.4'
H H 0.0000 0.0000 'International Tables Vol C Tables 4.2.6.8 and 6.1.1.4'
N N 0.0061 0.0033 'International Tables Vol C Tables 4.2.6.8 and 6.1.1.4'
Cl Cl 0.1484 0.1585 'International Tables Vol C Tables 4.2.6.8 and 6.1.1.4'
Cr Cr 0.3209 0.6236 'International Tables Vol C Tables 4.2.6.8 and 6.1.1.4'

loop_
_geom_angle_atom_site_label_1
_geom_angle_atom_site_label_2
_geom_angle_atom_site_label_3
_geom_angle
_geom_angle_site_symmetry_1
_geom_angle_site_symmetry_3
N4 Cr1 N3 170.4(2) . 2_665
N4 Cr1 N6 89.5(2) . 2_665
N3 Cr1 N6 88.96(19) 2_665 2_665
N4 Cr1 N1 88.95(19) . .
N3 Cr1 N1 90.5(2) 2_665 .
N6 Cr1 N1 167.30(19) 2_665 .
N4 Cr1 Cr2 86.01(17) . .
N3 Cr1 Cr2 84.39(17) 2_665 .
N6 Cr1 Cr2 83.19(15) 2_665 .
N1 Cr1 Cr2 84.12(15) . .
N4 Cr1 Cr2 86.15(17) . 2_665
N3 Cr1 Cr2 84.25(17) 2_665 2_665
N6 Cr1 Cr2 83.08(14) 2_665 2_665
N1 Cr1 Cr2 84.23(15) . 2_665
N4 Cr1 Cl1 94.82(14) . .
N3 Cr1 Cl1 94.77(15) 2_665 .
N6 Cr1 Cl1 96.23(14) 2_665 .
N1 Cr1 Cl1 96.46(14) . .
Cr2 Cr1 Cl1 178.99(12) . .
Cr2 Cr1 Cl1 178.81(11) 2_665 .
N4 Cr1 Cr1 85.88(14) . 2_665
N3 Cr1 Cr1 84.51(14) 2_665 2_665
N6 Cr1 Cr1 82.67(13) 2_665 2_665
N1 Cr1 Cr1 84.64(13) . 2_665
Cl1 Cr1 Cr1 178.70(5) . 2_665
Cr2 Cr2 N5 89.0(17) 2_665 .
Cr2 Cr2 N5 84.7(17) 2_665 2_665
N5 Cr2 N5 90.7(3) . 2_665
Cr2 Cr2 N2 87.3(16) 2_665 .
N5 Cr2 N2 90.0(2) . .
N5 Cr2 N2 172.0(3) 2_665 .
Cr2 Cr2 N2 86.3(16) 2_665 2_665
N5 Cr2 N2 175.2(3) . 2_665
N5 Cr2 N2 89.7(2) 2_665 2_665
N2 Cr2 N2 89.1(3) . 2_665
Cr2 Cr2 Cr1 178(2) 2_665 .
N5 Cr2 Cr1 92.0(2) . .
N5 Cr2 Cr1 93.6(2) 2_665 .
N2 Cr2 Cr1 94.4(2) . .
N2 Cr2 Cr1 92.7(2) 2_665 .
N5 Cr2 Cr1 87.4(2) . 2_665
N5 Cr2 Cr1 85.6(2) 2_665 2_665
N2 Cr2 Cr1 86.5(2) . 2_665
N2 Cr2 Cr1 87.9(2) 2_665 2_665
Cr1 Cr2 Cr1 178.98(11) . 2_665
C1 N1 C5 116.6(5) . .
C1 N1 Cr1 120.0(4) . .
C5 N1 Cr1 123.3(4) . .
C6 N2 C5 122.8(6) . .
C6 N2 Cr2 121.6(5) . .
C5 N2 Cr2 115.6(4) . .
C6 N2 Cr2 116.3(4) . 2_665
C5 N2 Cr2 120.8(4) . 2_665
C10 N3 C6 118.2(5) . .
C10 N3 Cr1 119.3(4) . 2_665
C6 N3 Cr1 122.5(4) . 2_665
C11 N4 C15 119.1(5) . .
C11 N4 Cr1 120.0(4) . .
C15 N4 Cr1 120.8(4) . .
C16 N5 C15 122.7(6) . .
C16 N5 Cr2 120.5(5) . .
C15 N5 Cr2 116.7(4) . .
C16 N5 Cr2 115.2(4) . 2_665
C15 N5 Cr2 122.1(4) . 2_665
C16 N6 C20 117.6(6) . .
C16 N6 Cr1 123.5(4) . 2_665
C20 N6 Cr1 118.9(4) . 2_665
N1 C1 C2 125.5(7) . .
C1 C2 C3 117.0(7) . .
C4 C3 C2 119.5(7) . .
C3 C4 C5 121.0(7) . .
C4 C5 N1 120.4(6) . .
C4 C5 N2 126.1(6) . .
N1 C5 N2 113.4(5) . .
N3 C6 N2 114.3(5) . .
N3 C6 C7 121.1(6) . .
N2 C6 C7 124.4(6) . .
C8 C7 C6 119.6(7) . .
C9 C8 C7 119.0(7) . .
C10 C9 C8 119.0(7) . .
N3 C10 C9 123.1(7) . .
N4 C11 C12 123.7(6) . .
C11 C12 C13 117.7(6) . .
C14 C13 C12 120.7(6) . .
C13 C14 C15 120.0(6) . .
N4 C15 N5 115.1(5) . .
N4 C15 C14 118.8(5) . .
N5 C15 C14 125.7(6) . .
N6 C16 N5 114.6(5) . .
N6 C16 C17 120.8(6) . .
N5 C16 C17 124.4(6) . .
C18 C17 C16 119.5(6) . .
C17 C18 C19 120.5(6) . .
C20 C19 C18 116.9(6) . .
N6 C20 C19 124.7(6) . .
Cl3 C21 Cl2 109.4(18) . .

loop_
_geom_bond_atom_site_label_1
_geom_bond_atom_site_label_2
_geom_bond_distance
_geom_bond_site_symmetry_2
Cr1 N4 2.106(5) .
Cr1 N3 2.106(5) 2_665
Cr1 N6 2.112(5) 2_665
Cr1 N1 2.131(5) .
Cr1 Cr2 2.254(4) .
Cr1 Cr2 2.477(4) 2_665
Cr1 Cl1 2.5495(15) .
Cr1 Cr1 4.7309(17) 2_665
Cr2 N5 2.020(6) .
Cr2 N5 2.028(6) 2_665
Cr2 N2 2.029(7) .
Cr2 N2 2.031(6) 2_665
Cr2 Cr1 2.477(4) 2_665
N1 C1 1.347(8) .
N1 C5 1.384(8) .
N2 C6 1.371(9) .
N2 C5 1.388(9) .
N2 Cr2 2.031(6) 2_665
N3 C10 1.351(9) .
N3 C6 1.358(8) .
N3 Cr1 2.106(5) 2_665
N4 C11 1.355(8) .
N4 C15 1.363(8) .
N5 C16 1.356(8) .
N5 C15 1.377(8) .
N5 Cr2 2.028(6) 2_665
N6 C16 1.350(8) .
N6 C20 1.360(8) .
N6 Cr1 2.112(5) 2_665
C1 C2 1.360(11) .
C2 C3 1.401(11) .
C3 C4 1.359(10) .
C4 C5 1.382(9) .
C6 C7 1.386(9) .
C7 C8 1.386(10) .
C8 C9 1.379(11) .
C9 C10 1.365(10) .
C11 C12 1.365(10) .
C12 C13 1.370(9) .
C13 C14 1.369(9) .
C14 C15 1.412(9) .
C16 C17 1.411(9) .
C17 C18 1.364(9) .
C18 C19 1.393(10) .
C19 C20 1.368(10) .
C21 Cl3 1.783(18) .
C21 Cl2 1.792(17) .
